data_2022680
loop_
_publ_author_name
'Yoshiasa, Akira'
'Kitahara, Ginga'
'Tokuda, Makoto'
'Ishimaru, Satoko'
'Ono, Shin-ichiro'
'Terai, Kunihisa'
'Nakatsuka, Akihiko'
'Sugiyama, Kazumasa'

_publ_section_title
;
 Single-crystal structure refinements and Debye temperatures of Ir2S3
 kashinite and Rh2S3 bowieite
;
_journal_coeditor_code EP3024
_journal_issue 11
_journal_name_full 'Acta Crystallographica Section C Structural Chemistry'
_journal_paper_doi 10.1107/S2053229622009603
_journal_volume 78
_journal_year 2022
_chemical_formula_iupac 'Rh2 S3'
_chemical_formula_moiety 'Rh2 S3'
_chemical_formula_sum 'Rh2 S3'
_chemical_formula_weight 302.00
_chemical_name_systematic
;
Dirhodium trisulfide
;
_space_group_IT_number 60
_space_group_name_Hall '-P 2n 2ab'
_space_group_name_H-M_alt 'P b c n'
_symmetry_cell_setting orthorhombic
_symmetry_space_group_name_Hall '-P 2n 2ab'
_symmetry_space_group_name_H-M 'P b c n'
_cell_angle_alpha 90
_cell_angle_beta 90
_cell_angle_gamma 90
_cell_formula_units_Z 4
_cell_length_a 8.4672(3)
_cell_length_b 5.98537(18)
_cell_length_c 6.13921(19)
_cell_measurement_reflns_used 6842
_cell_measurement_temperature 293(2)
_cell_measurement_theta_max 45.0370
_cell_measurement_theta_min 4.8040
_cell_volume 311.131(17)
_computing_cell_refinement
;
CrysAlis PRO (Rigaku OD, 2019)
;
_computing_data_collection
;
CrysAlis PRO (Rigaku OD, 2019)
;
_computing_data_reduction
;
CrysAlis PRO (Rigaku OD, 2019)
;
_computing_molecular_graphics
;
OLEX2 (Dolomanov <i>et al.</i>,  2009) and
<i>VESTA</i> (Momma & Izumi, 2011).
;
_computing_publication_material
;
WinGX (Farrugia, 2012)
;
_computing_structure_refinement
;
SHELXL2018 (Sheldrick, 2015)
;
_computing_structure_solution
;
SHELXS (Sheldrick, 2008)
;
_diffrn_ambient_temperature 293(2)
_diffrn_detector_area_resol_mean 10.0000
_diffrn_measured_fraction_theta_full 1.000
_diffrn_measured_fraction_theta_max 1.000
_diffrn_measurement_device_type
;
XtaLAB Synergy, single source at offset/far, HyPix6000
;
_diffrn_measurement_method '\w scans'
_diffrn_radiation_monochromator mirror
_diffrn_radiation_type MoK\a
_diffrn_radiation_wavelength 0.71073
_diffrn_reflns_av_R_equivalents 0.0460
_diffrn_reflns_av_sigmaI/netI 0.0174
_diffrn_reflns_limit_h_max 15
_diffrn_reflns_limit_h_min -15
_diffrn_reflns_limit_k_max 11
_diffrn_reflns_limit_k_min -11
_diffrn_reflns_limit_l_max 11
_diffrn_reflns_limit_l_min -11
_diffrn_reflns_number 14229
_diffrn_reflns_theta_full 25.242
_diffrn_reflns_theta_max 40.990
_diffrn_reflns_theta_min 4.170
_exptl_absorpt_coefficient_mu 12.343
_exptl_absorpt_correction_T_max 0.822
_exptl_absorpt_correction_T_min 0.777
_exptl_absorpt_correction_type gaussian
_exptl_absorpt_process_details
;
(CrysAlis PRO; Rigaku OD, 2019)
;
_exptl_crystal_colour silver
_exptl_crystal_density_diffrn 6.447
_exptl_crystal_description block
_exptl_crystal_F_000 552
_exptl_crystal_size_max 0.029
_exptl_crystal_size_mid 0.024
_exptl_crystal_size_min 0.022
_refine_diff_density_max 1.109
_refine_diff_density_min -2.751
_refine_ls_extinction_coef 0.0400(10)
_refine_ls_extinction_expression Fc^*^=kFc[1+0.001xFc^2^\l^3^/sin(2\q)]^-1/4^
_refine_ls_extinction_method
;
SHELXL2018 (Sheldrick, 2015)
;
_refine_ls_goodness_of_fit_ref 1.140
_refine_ls_hydrogen_treatment undef
_refine_ls_matrix_type full
_refine_ls_number_parameters 25
_refine_ls_number_reflns 1025
_refine_ls_number_restraints 0
_refine_ls_restrained_S_all 1.140
_refine_ls_R_factor_all 0.0210
_refine_ls_R_factor_gt 0.0176
_refine_ls_shift/su_max 0.001
_refine_ls_shift/su_mean 0.000
_refine_ls_structure_factor_coef Fsqd
_refine_ls_weighting_details 'w=1/[\s^2^(Fo^2^)+(0.0278P)^2^] where P=(Fo^2^+2Fc^2^)/3'
_refine_ls_weighting_scheme calc
_refine_ls_wR_factor_gt 0.0440
_refine_ls_wR_factor_ref 0.0451
_reflns_number_gt 893
_reflns_number_total 1025
_reflns_threshold_expression 'I > 2\s(I)'
_cod_data_source_file ep3024sup1.cif
_cod_data_source_block II
_cod_original_cell_volume 311.131(16)
_cod_database_code 2022680

loop_
_symmetry_equiv_pos_as_xyz
'x, y, z'
'-x+1/2, -y+1/2, z+1/2'
'x+1/2, -y+1/2, -z'
'-x, y, -z+1/2'
'-x, -y, -z'
'x-1/2, y-1/2, -z-1/2'
'-x-1/2, y-1/2, z'
'x, -y, z-1/2'

loop_
_atom_site_type_symbol
_atom_site_label
_atom_site_fract_x
_atom_site_fract_y
_atom_site_fract_z
_atom_site_U_iso_or_equiv
_atom_site_adp_type
_atom_site_calc_flag
_atom_site_occupancy
_atom_site_disorder_assembly
_atom_site_disorder_group
Rh Rh1 0.10640(2) 0.25130(2) 0.03346(2) 0.00365(5) Uani d 1 . .
S S1 0.15166(5) 0.39098(6) 0.39307(6) 0.00468(7) Uani d 1 . .
S S2 0.000000 0.95214(9) 0.250000 0.00473(9) Uani d 1 . .

loop_
_atom_site_aniso_label
_atom_site_aniso_U_11
_atom_site_aniso_U_22
_atom_site_aniso_U_33
_atom_site_aniso_U_12
_atom_site_aniso_U_13
_atom_site_aniso_U_23
Rh1 0.00369(7) 0.00356(7) 0.00372(7) -0.00002(3) -0.00013(3) 0.00005(3)
S1 0.00448(14) 0.00453(14) 0.00502(14) 0.00015(11) -0.00027(11) -0.00032(11)
S2 0.00530(19) 0.00429(19) 0.00460(19) 0.000 -0.00040(15) 0.000

loop_
_atom_type_symbol
_atom_type_description
_atom_type_scat_dispersion_real
_atom_type_scat_dispersion_imag
_atom_type_scat_source
S S 0.1246 0.1234 'International Tables Vol C Tables 4.2.6.8 and 6.1.1.4'
Rh Rh -1.1178 0.9187 'International Tables Vol C Tables 4.2.6.8 and 6.1.1.4'

loop_
_geom_angle_atom_site_label_1
_geom_angle_atom_site_label_2
_geom_angle_atom_site_label_3
_geom_angle_site_symmetry_1
_geom_angle_site_symmetry_3
_geom_angle
_geom_angle_publ_flag
S1 Rh1 S1 8_565 2_554 93.041(12) ?
S1 Rh1 S1 2_554 . 108.750(11) ?
S1 Rh1 S1 8_565 4 84.194(14) ?
S1 Rh1 S1 4 . 81.345(16) ?
S1 Rh1 S1 8_565 . 89.651(9) ?
S1 Rh1 S1 2_554 4 169.564(8) ?
S1 Rh1 S2 . 1_545 79.051(12) ?
S1 Rh1 S2 4 1_545 79.228(12) ?
S1 Rh1 S2 2_554 1_545 104.843(13) ?
S1 Rh1 S2 8_565 1_545 161.128(14) ?
S2 Rh1 S1 5_565 . 160.625(13) ?
S2 Rh1 S1 5_565 4 88.276(12) ?
S2 Rh1 S1 5_565 8_565 105.609(15) ?
S2 Rh1 S1 5_565 2_554 82.767(11) ?
S2 Rh1 S2 5_565 1_545 82.977(6) ?
Rh1 S1 Rh1 4 . 84.556(13) ?
Rh1 S1 Rh1 8_566 4 95.806(14) ?
Rh1 S1 Rh1 2 4 126.529(17) ?
Rh1 S1 Rh1 8_566 2 109.574(16) ?
Rh1 S1 Rh1 2 . 110.312(15) ?
Rh1 S1 Rh1 8_566 . 129.325(18) ?
Rh1 S2 Rh1 5_565 8_566 116.29(2) ?
Rh1 S2 Rh1 4_565 1_565 83.775(18) ?
Rh1 S2 Rh1 5_565 4_565 131.573(9) ?
Rh1 S2 Rh1 8_566 1_565 131.573(9) ?
Rh1 S2 Rh1 8_566 4_565 97.023(5) ?
Rh1 S2 Rh1 5_565 1_565 97.023(6) ?

loop_
_geom_bond_atom_site_label_1
_geom_bond_atom_site_label_2
_geom_bond_site_symmetry_2
_geom_bond_distance
_geom_bond_publ_flag
Rh1 S1 8_565 2.3396(4) ?
Rh1 S1 2_554 2.3801(4) ?
Rh1 S1 . 2.3916(4) ?
Rh1 S1 4 2.3826(4) ?
Rh1 S2 1_545 2.4052(4) ?
Rh1 S2 5_565 2.3071(3) ?

_cod_database_fobs_code 2022680
